data_4001961
loop_
_publ_author_name
'Ding, Lin'
'Li, Hai-Bin'
'Lei, Ting'
'Ying, Han-Ze'
'Wang, Rui-Bo'
'Zhou, Yan'
'Su, Zhong-Min'
'Pei, Jian'

_publ_section_title
;
 Alkylene-Chain Effect on Microwire Growth and Crystal Packing of
 \p-Moieties
;
_journal_issue 10
_journal_name_full 'Chemistry of Materials'
_journal_page_first 1944
_journal_paper_doi 10.1021/cm300747v
_journal_volume 24
_journal_year 2012
_chemical_formula_sum 'C36 H29 N O4'
_chemical_formula_weight 539.60
_chemical_name_systematic
; 
 ? 
;
_space_group_IT_number 14
_symmetry_space_group_name_Hall '-P 2ybc'
_symmetry_space_group_name_H-M 'P 1 21/c 1'
_atom_sites_solution_hydrogens geom
_atom_sites_solution_primary direct
_atom_sites_solution_secondary difmap
_audit_creation_method SHELXL-97
_cell_angle_alpha 90.00
_cell_angle_beta 122.27(2)
_cell_angle_gamma 90.00
_cell_formula_units_Z 4
_cell_length_a 12.466(3)
_cell_length_b 14.607(3)
_cell_length_c 17.777(6)
_cell_measurement_temperature 113(2)
_cell_volume 2737.0(14)
_computing_structure_refinement 'SHELXL-97 (Sheldrick, 1997)'
_computing_structure_solution 'SHELXS-97 (Sheldrick, 1990)'
_diffrn_ambient_temperature 113(2)
_diffrn_measured_fraction_theta_full 0.900
_diffrn_measured_fraction_theta_max 0.900
_diffrn_radiation_monochromator graphite
_diffrn_radiation_source 'fine-focus sealed tube'
_diffrn_radiation_type MoK\a
_diffrn_radiation_wavelength 0.71073
_diffrn_reflns_av_R_equivalents 0.0000
_diffrn_reflns_av_sigmaI/netI 0.2210
_diffrn_reflns_limit_h_max 14
_diffrn_reflns_limit_h_min 0
_diffrn_reflns_limit_k_max 0
_diffrn_reflns_limit_k_min -17
_diffrn_reflns_limit_l_max 17
_diffrn_reflns_limit_l_min -21
_diffrn_reflns_number 4338
_diffrn_reflns_theta_full 25.00
_diffrn_reflns_theta_max 25.00
_diffrn_reflns_theta_min 1.93
_exptl_absorpt_coefficient_mu 0.085
_exptl_absorpt_correction_T_max 0.9915
_exptl_absorpt_correction_T_min 0.9832
_exptl_crystal_density_diffrn 1.309
_exptl_crystal_density_method 'not measured'
_exptl_crystal_F_000 1136
_exptl_crystal_size_max 0.20
_exptl_crystal_size_mid 0.20
_exptl_crystal_size_min 0.10
_refine_diff_density_max 0.189
_refine_diff_density_min -0.166
_refine_diff_density_rms 0.054
_refine_ls_extinction_coef 6746(24)
_refine_ls_extinction_expression Fc^*^=kFc[1+0.001xFc^2^\l^3^/sin(2\q)]^-1/4^
_refine_ls_extinction_method SHELXL
_refine_ls_goodness_of_fit_ref 0.911
_refine_ls_hydrogen_treatment mixed
_refine_ls_matrix_type full
_refine_ls_number_parameters 331
_refine_ls_number_reflns 4338
_refine_ls_number_restraints 0
_refine_ls_restrained_S_all 0.911
_refine_ls_R_factor_all 0.0509
_refine_ls_R_factor_gt 0.0391
_refine_ls_shift/su_max 0.062
_refine_ls_shift/su_mean 0.000
_refine_ls_structure_factor_coef Fsqd
_refine_ls_weighting_details 'calc w=1/[\s^2^(Fo^2^)+(0.0506P)^2^+0.0000P] where P=(Fo^2^+2Fc^2^)/3'
_refine_ls_weighting_scheme calc
_refine_ls_wR_factor_gt 0.0910
_refine_ls_wR_factor_ref 0.0951
_reflns_number_gt 3021
_reflns_number_total 4338
_reflns_threshold_expression >2sigma(I)
_cod_data_source_file FAI-C4.cif
_cod_data_source_block fu
_cod_original_cell_volume 2737.0(13)
_cod_database_code 4001961

loop_
_symmetry_equiv_pos_as_xyz
'x, y, z'
'-x, y+1/2, -z+1/2'
'-x, -y, -z'
'x, -y-1/2, z-1/2'

loop_
_atom_site_label
_atom_site_type_symbol
_atom_site_fract_x
_atom_site_fract_y
_atom_site_fract_z
_atom_site_U_iso_or_equiv
_atom_site_adp_type
_atom_site_occupancy
_atom_site_symmetry_multiplicity
_atom_site_calc_flag
_atom_site_refinement_flags
O1 O 0.1871(3) -0.43358(17) 0.19611(19) 0.0584(7) Uani 1 1 d .
O2 O 0.6518(2) 0.13975(18) 0.47852(18) 0.0563(7) Uani 1 1 d .
O3 O 0.5569(2) -0.16272(18) 0.41847(17) 0.0530(7) Uiso 1 1 d .
O4 O 0.4990(2) 0.50914(18) 0.38858(18) 0.0558(7) Uiso 1 1 d .
N1 N 0.6309(3) -0.0167(2) 0.4681(2) 0.0481(8) Uiso 1 1 d .
C1 C 0.7577(3) -0.0378(3) 0.5439(3) 0.0544(10) Uani 1 1 d .
H1A H 0.7564 -0.0993 0.5669 0.065 Uiso 1 1 calc R
H1B H 0.7801 0.0071 0.5919 0.065 Uiso 1 1 calc R
C2 C 0.8714(4) -0.2070(3) 0.5031(3) 0.0686(12) Uani 1 1 d .
H2A H 0.8644 -0.2533 0.4608 0.103 Uiso 1 1 calc R
H2B H 0.8067 -0.2183 0.5173 0.103 Uiso 1 1 calc R
H2C H 0.9559 -0.2104 0.5576 0.103 Uiso 1 1 calc R
C3 C 0.8596(4) -0.0360(3) 0.5212(3) 0.0571(11) Uani 1 1 d .
H3A H 0.8531 0.0226 0.4910 0.069 Uiso 1 1 calc R
H3B H 0.9439 -0.0375 0.5773 0.069 Uiso 1 1 calc R
C4 C -0.1221(4) 0.2088(3) 0.0662(3) 0.0546(10) Uani 1 1 d .
H4A H -0.2060 0.2283 0.0239 0.065 Uiso 1 1 calc R
C5 C -0.0009(4) -0.0685(3) 0.1123(3) 0.0585(11) Uani 1 1 d .
H5A H 0.0270 -0.1303 0.1244 0.070 Uiso 1 1 calc R
C6 C 0.1298(3) 0.1570(2) 0.1906(3) 0.0478(9) Uani 1 1 d .
C7 C 0.5873(4) 0.0723(3) 0.4422(3) 0.0480(9) Uani 1 1 d .
C8 C 0.2377(4) -0.3061(3) 0.2985(3) 0.0552(10) Uani 1 1 d .
H8A H 0.2306 -0.3432 0.3395 0.066 Uiso 1 1 calc R
C9 C 0.4670(3) 0.4191(2) 0.3664(3) 0.0459(9) Uani 1 1 d .
C10 C 0.0356(3) 0.0921(3) 0.1362(3) 0.0484(9) Uiso 1 1 d .
C11 C 0.2300(4) -0.2890(3) 0.1618(3) 0.0521(10) Uani 1 1 d .
H11A H 0.2181 -0.3145 0.1087 0.062 Uiso 1 1 calc R
C12 C 0.0942(4) 0.2473(3) 0.1821(3) 0.0524(10) Uani 1 1 d .
H12A H 0.1543 0.2929 0.2181 0.063 Uiso 1 1 calc R
C13 C 0.1600(4) -0.4878(3) 0.2511(3) 0.0626(11) Uiso 1 1 d .
H13A H 0.1394 -0.5505 0.2279 0.094 Uiso 1 1 calc R
H13B H 0.0876 -0.4614 0.2509 0.094 Uiso 1 1 calc R
H13C H 0.2343 -0.4887 0.3120 0.094 Uiso 1 1 calc R
C14 C -0.0907(4) 0.1148(3) 0.0736(3) 0.0514(10) Uani 1 1 d .
C15 C 0.4014(3) 0.2342(2) 0.3339(2) 0.0459(9) Uani 1 1 d .
C16 C 0.2782(3) -0.1588(2) 0.2579(2) 0.0448(9) Uiso 1 1 d .
C17 C 0.4482(3) 0.3774(2) 0.2903(3) 0.0500(9) Uani 1 1 d .
H17A H 0.4581 0.4117 0.2490 0.060 Uiso 1 1 calc R
C18 C 0.4212(4) 0.2772(3) 0.4106(3) 0.0538(10) Uani 1 1 d .
H18A H 0.4121 0.2430 0.4523 0.065 Uiso 1 1 calc R
C19 C 0.4246(3) -0.0276(2) 0.3477(2) 0.0434(8) Uani 1 1 d .
C20 C 0.8520(4) -0.1138(3) 0.4626(3) 0.0597(11) Uani 1 1 d .
H20A H 0.7678 -0.1121 0.4064 0.072 Uiso 1 1 calc R
H20B H 0.9168 -0.1039 0.4473 0.072 Uiso 1 1 calc R
C21 C 0.4529(3) 0.0650(2) 0.3651(2) 0.0456(9) Uani 1 1 d .
C22 C 0.2178(3) -0.3438(2) 0.2202(3) 0.0491(9) Uani 1 1 d .
C23 C 0.5395(3) -0.0808(2) 0.4123(2) 0.0455(9) Uani 1 1 d .
C24 C 0.3675(3) 0.1348(2) 0.3160(2) 0.0451(9) Uiso 1 1 d .
C25 C 0.4151(4) 0.2864(3) 0.2744(3) 0.0503(9) Uani 1 1 d .
H25A H 0.4014 0.2588 0.2216 0.060 Uiso 1 1 calc R
C26 C -0.1734(4) 0.0399(3) 0.0291(3) 0.0603(11) Uani 1 1 d .
H26A H -0.2603 0.0509 -0.0144 0.072 Uiso 1 1 calc R
C27 C -0.1292(4) -0.0472(3) 0.0484(3) 0.0637(12) Uani 1 1 d .
H27A H -0.1867 -0.0960 0.0176 0.076 Uiso 1 1 calc R
C28 C 0.2592(4) -0.1978(3) 0.1804(3) 0.0510(9) Uani 1 1 d .
H28A H 0.2666 -0.1607 0.1395 0.061 Uiso 1 1 calc R
C29 C 0.2176(3) 0.0096(3) 0.2288(2) 0.0466(9) Uani 1 1 d .
C30 C -0.0325(4) 0.2712(3) 0.1194(3) 0.0550(10) Uani 1 1 d .
H30A H -0.0564 0.3337 0.1139 0.066 Uiso 1 1 calc R
C31 C 0.0821(4) 0.0019(3) 0.1564(3) 0.0494(9) Uani 1 1 d .
C32 C 0.2678(4) -0.2145(3) 0.3163(3) 0.0547(10) Uani 1 1 d .
H32A H 0.2816 -0.1892 0.3700 0.066 Uiso 1 1 calc R
C33 C 0.4537(4) 0.3684(3) 0.4265(3) 0.0553(10) Uani 1 1 d .
H33A H 0.4670 0.3965 0.4791 0.066 Uiso 1 1 calc R
C34 C 0.2469(3) 0.1046(2) 0.2489(2) 0.0461(9) Uani 1 1 d .
C35 C 0.3075(3) -0.0592(2) 0.2777(2) 0.0450(9) Uiso 1 1 d .
C43 C 0.5212(4) 0.5634(3) 0.3314(3) 0.0567(10) Uani 1 1 d .
H43A H 0.5424 0.6261 0.3544 0.085 Uiso 1 1 calc R
H43B H 0.4446 0.5641 0.2715 0.085 Uiso 1 1 calc R
H43C H 0.5918 0.5372 0.3291 0.085 Uiso 1 1 calc R

loop_
_atom_site_aniso_label
_atom_site_aniso_U_11
_atom_site_aniso_U_22
_atom_site_aniso_U_33
_atom_site_aniso_U_23
_atom_site_aniso_U_13
_atom_site_aniso_U_12
O1 0.0689(17) 0.0434(15) 0.0643(18) -0.0065(13) 0.0365(15) -0.0047(13)
O2 0.0559(15) 0.0536(16) 0.0559(16) -0.0085(14) 0.0276(13) -0.0080(13)
C1 0.055(2) 0.055(2) 0.049(2) 0.0016(19) 0.025(2) 0.0016(19)
C2 0.074(3) 0.056(3) 0.086(3) 0.004(2) 0.049(3) 0.007(2)
C3 0.048(2) 0.056(2) 0.059(2) -0.001(2) 0.0228(19) -0.0038(19)
C4 0.056(2) 0.055(2) 0.058(3) 0.012(2) 0.034(2) 0.012(2)
C5 0.056(2) 0.047(2) 0.065(3) -0.004(2) 0.027(2) 0.0020(19)
C6 0.057(2) 0.045(2) 0.051(2) 0.0012(18) 0.0346(19) 0.0009(18)
C7 0.054(2) 0.049(2) 0.049(2) -0.0087(19) 0.0338(19) -0.0057(19)
C8 0.069(3) 0.049(2) 0.057(3) 0.0001(19) 0.040(2) -0.006(2)
C9 0.048(2) 0.0347(18) 0.051(2) -0.0011(17) 0.0239(18) -0.0014(16)
C11 0.060(2) 0.049(2) 0.047(2) -0.0072(18) 0.029(2) -0.0017(18)
C12 0.055(2) 0.047(2) 0.059(2) 0.0009(19) 0.033(2) -0.0005(18)
C14 0.051(2) 0.054(2) 0.050(2) 0.0026(19) 0.0279(19) 0.0050(19)
C15 0.045(2) 0.045(2) 0.047(2) -0.0025(17) 0.0234(18) -0.0027(17)
C17 0.057(2) 0.047(2) 0.051(2) 0.0026(18) 0.0320(19) -0.0033(18)
C18 0.070(3) 0.048(2) 0.050(2) 0.0013(19) 0.037(2) -0.0055(19)
C19 0.050(2) 0.043(2) 0.044(2) 0.0008(17) 0.0298(18) -0.0009(17)
C20 0.059(2) 0.061(3) 0.066(3) -0.001(2) 0.038(2) -0.001(2)
C21 0.051(2) 0.048(2) 0.044(2) -0.0040(18) 0.0295(18) -0.0059(17)
C22 0.046(2) 0.041(2) 0.058(2) -0.0013(18) 0.0254(19) 0.0014(17)
C23 0.056(2) 0.041(2) 0.048(2) 0.0023(17) 0.0331(19) -0.0008(17)
C25 0.058(2) 0.049(2) 0.046(2) -0.0055(18) 0.030(2) -0.0030(18)
C26 0.050(2) 0.064(3) 0.058(3) -0.002(2) 0.023(2) 0.006(2)
C27 0.051(2) 0.055(3) 0.069(3) -0.010(2) 0.021(2) -0.002(2)
C28 0.056(2) 0.048(2) 0.049(2) 0.0041(18) 0.0279(19) -0.0010(18)
C29 0.050(2) 0.047(2) 0.046(2) -0.0006(17) 0.0276(18) 0.0005(17)
C30 0.058(2) 0.045(2) 0.070(3) 0.006(2) 0.040(2) 0.006(2)
C31 0.052(2) 0.047(2) 0.049(2) -0.0001(18) 0.0272(19) 0.0024(18)
C32 0.068(2) 0.050(2) 0.053(2) -0.0082(19) 0.036(2) -0.0076(19)
C33 0.070(3) 0.047(2) 0.053(2) -0.0057(19) 0.035(2) -0.0042(19)
C34 0.051(2) 0.046(2) 0.047(2) 0.0023(18) 0.0302(19) 0.0018(17)
C43 0.064(2) 0.044(2) 0.064(3) 0.000(2) 0.036(2) -0.0077(19)

loop_
_atom_type_symbol
_atom_type_description
_atom_type_scat_dispersion_real
_atom_type_scat_dispersion_imag
_atom_type_scat_source
C C 0.0033 0.0016 'International Tables Vol C Tables 4.2.6.8 and 6.1.1.4'
H H 0.0000 0.0000 'International Tables Vol C Tables 4.2.6.8 and 6.1.1.4'
O O 0.0106 0.0060 'International Tables Vol C Tables 4.2.6.8 and 6.1.1.4'
N N 0.0061 0.0033 'International Tables Vol C Tables 4.2.6.8 and 6.1.1.4'

loop_
_geom_angle_atom_site_label_1
_geom_angle_atom_site_label_2
_geom_angle_atom_site_label_3
_geom_angle
C22 O1 C13 116.4(3)
C9 O4 C43 117.7(3)
C7 N1 C23 111.5(3)
C7 N1 C1 122.8(3)
C23 N1 C1 125.7(3)
N1 C1 C3 113.3(3)
N1 C1 H1A 108.9
C3 C1 H1A 108.9
N1 C1 H1B 108.9
C3 C1 H1B 108.9
H1A C1 H1B 107.7
C20 C2 H2A 109.5
C20 C2 H2B 109.5
H2A C2 H2B 109.5
C20 C2 H2C 109.5
H2A C2 H2C 109.5
H2B C2 H2C 109.5
C20 C3 C1 114.5(3)
C20 C3 H3A 108.6
C1 C3 H3A 108.6
C20 C3 H3B 108.6
C1 C3 H3B 108.6
H3A C3 H3B 107.6
C30 C4 C14 120.2(4)
C30 C4 H4A 119.9
C14 C4 H4A 119.9
C31 C5 C27 118.6(4)
C31 C5 H5A 120.7
C27 C5 H5A 120.7
C12 C6 C10 117.9(3)
C12 C6 C34 135.7(4)
C10 C6 C34 106.3(3)
O2 C7 N1 123.5(3)
O2 C7 C21 129.9(3)
N1 C7 C21 106.6(3)
C32 C8 C22 119.7(4)
C32 C8 H8A 120.2
C22 C8 H8A 120.2
O4 C9 C33 115.4(3)
O4 C9 C17 125.2(3)
C33 C9 C17 119.4(3)
C14 C10 C31 124.1(3)
C14 C10 C6 123.7(3)
C31 C10 C6 112.1(3)
C28 C11 C22 120.1(4)
C28 C11 H11A 119.9
C22 C11 H11A 119.9
C6 C12 C30 119.0(4)
C6 C12 H12A 120.5
C30 C12 H12A 120.5
O1 C13 H13A 109.5
O1 C13 H13B 109.5
H13A C13 H13B 109.5
O1 C13 H13C 109.5
H13A C13 H13C 109.5
H13B C13 H13C 109.5
C10 C14 C4 116.3(4)
C10 C14 C26 115.7(3)
C4 C14 C26 127.9(4)
C25 C15 C18 117.9(3)
C25 C15 C24 120.5(3)
C18 C15 C24 121.6(3)
C32 C16 C28 118.0(4)
C32 C16 C35 120.3(3)
C28 C16 C35 121.6(3)
C25 C17 C9 120.2(4)
C25 C17 H17A 119.9
C9 C17 H17A 119.9
C33 C18 C15 121.0(4)
C33 C18 H18A 119.5
C15 C18 H18A 119.5
C21 C19 C35 122.7(3)
C21 C19 C23 108.1(3)
C35 C19 C23 129.1(3)
C2 C20 C3 114.7(4)
C2 C20 H20A 108.6
C3 C20 H20A 108.6
C2 C20 H20B 108.6
C3 C20 H20B 108.6
H20A C20 H20B 107.6
C19 C21 C24 123.6(3)
C19 C21 C7 107.4(3)
C24 C21 C7 129.0(3)
O1 C22 C11 116.4(4)
O1 C22 C8 124.3(4)
C11 C22 C8 119.4(4)
O3 C23 N1 124.0(3)
O3 C23 C19 129.7(3)
N1 C23 C19 106.3(3)
C21 C24 C34 114.7(3)
C21 C24 C15 122.8(3)
C34 C24 C15 122.6(3)
C17 C25 C15 121.3(4)
C17 C25 H25A 119.3
C15 C25 H25A 119.3
C27 C26 C14 120.4(4)
C27 C26 H26A 119.8
C14 C26 H26A 119.8
C26 C27 C5 122.8(4)
C26 C27 H27A 118.6
C5 C27 H27A 118.6
C11 C28 C16 121.3(4)
C11 C28 H28A 119.4
C16 C28 H28A 119.4
C35 C29 C34 121.7(3)
C35 C29 C31 130.1(3)
C34 C29 C31 108.1(3)
C4 C30 C12 122.9(4)
C4 C30 H30A 118.6
C12 C30 H30A 118.6
C5 C31 C10 118.4(3)
C5 C31 C29 135.7(3)
C10 C31 C29 105.9(3)
C16 C32 C8 121.5(4)
C16 C32 H32A 119.3
C8 C32 H32A 119.3
C18 C33 C9 120.2(4)
C18 C33 H33A 119.9
C9 C33 H33A 119.9
C24 C34 C29 122.2(3)
C24 C34 C6 130.2(3)
C29 C34 C6 107.6(3)
C19 C35 C29 115.0(3)
C19 C35 C16 122.6(3)
C29 C35 C16 122.4(3)
O4 C43 H43A 109.5
O4 C43 H43B 109.5
H43A C43 H43B 109.5
O4 C43 H43C 109.5
H43A C43 H43C 109.5
H43B C43 H43C 109.5

loop_
_geom_bond_atom_site_label_1
_geom_bond_atom_site_label_2
_geom_bond_distance
O1 C22 1.369(4)
O1 C13 1.432(5)
O2 C7 1.216(4)
O3 C23 1.210(4)
O4 C9 1.370(4)
O4 C43 1.428(5)
N1 C7 1.388(5)
N1 C23 1.398(5)
N1 C1 1.461(5)
C1 C3 1.525(6)
C1 H1A 0.9900
C1 H1B 0.9900
C2 C20 1.498(6)
C2 H2A 0.9800
C2 H2B 0.9800
C2 H2C 0.9800
C3 C20 1.511(6)
C3 H3A 0.9900
C3 H3B 0.9900
C4 C30 1.358(5)
C4 C14 1.414(5)
C4 H4A 0.9500
C5 C31 1.370(5)
C5 C27 1.416(5)
C5 H5A 0.9500
C6 C12 1.373(5)
C6 C10 1.414(5)
C6 C34 1.475(5)
C7 C21 1.499(5)
C8 C32 1.381(5)
C8 C22 1.390(5)
C8 H8A 0.9500
C9 C33 1.382(5)
C9 C17 1.384(5)
C10 C14 1.400(5)
C10 C31 1.406(5)
C11 C28 1.374(5)
C11 C22 1.382(5)
C11 H11A 0.9500
C12 C30 1.408(5)
C12 H12A 0.9500
C13 H13A 0.9800
C13 H13B 0.9800
C13 H13C 0.9800
C14 C26 1.419(5)
C15 C25 1.385(5)
C15 C18 1.398(5)
C15 C24 1.499(5)
C16 C32 1.379(5)
C16 C28 1.389(5)
C16 C35 1.495(5)
C17 C25 1.375(5)
C17 H17A 0.9500
C18 C33 1.377(5)
C18 H18A 0.9500
C19 C21 1.390(5)
C19 C35 1.397(5)
C19 C23 1.490(5)
C20 H20A 0.9900
C20 H20B 0.9900
C21 C24 1.393(5)
C24 C34 1.401(5)
C25 H25A 0.9500
C26 C27 1.356(6)
C26 H26A 0.9500
C27 H27A 0.9500
C28 H28A 0.9500
C29 C35 1.408(5)
C29 C34 1.431(5)
C29 C31 1.483(5)
C30 H30A 0.9500
C32 H32A 0.9500
C33 H33A 0.9500
C43 H43A 0.9800
C43 H43B 0.9800
C43 H43C 0.9800
